data_4327602
loop_
_publ_author_name
'Yann Bretonni\`ere'
'Marinella Mazzanti'
'Jacques P\'ecaut'
'Frank A. Dunand'
'Andr\'e E. Merbach'

_publ_section_title
;
 Solid-State and Solution Properties of the Lanthanide Complexes of a New
 Heptadentate Tripodal Ligand: A Route to Gadolinium Complexes with an
 Improved Relaxation Efficiency
;
_journal_name_full 'Inorganic Chemistry'
_journal_page_first 6737
_journal_page_last 6745
_journal_paper_doi 10.1021/ic010591+
_journal_volume 40
_journal_year 2001
_chemical_formula_sum 'C21 H24 Eu N4 O10.5'
_chemical_formula_weight 652.40
_chemical_name_systematic
;
  ?
;
_space_group_IT_number 60
_symmetry_cell_setting orthorhombic
_symmetry_space_group_name_Hall '-P 2n 2ab'
_symmetry_space_group_name_H-M 'P b c n'
_atom_sites_solution_hydrogens geom
_atom_sites_solution_primary direct
_atom_sites_solution_secondary difmap
_audit_creation_method SHELXL-97
_cell_angle_alpha 90.00
_cell_angle_beta 90.00
_cell_angle_gamma 90.00
_cell_formula_units_Z 8
_cell_length_a 13.0050(9)
_cell_length_b 15.5912(11)
_cell_length_c 23.5684(17)
_cell_measurement_temperature 298(2)
_cell_volume 4778.8(6)
_computing_cell_refinement 'Bruker SMART'
_computing_data_collection 'Bruker SMART'
_computing_data_reduction 'Bruker SHELXTL'
_computing_molecular_graphics 'Bruker SHELXTL'
_computing_publication_material 'Bruker SHELXTL'
_computing_structure_refinement 'SHELXL-97 (Sheldrick, 1997)'
_computing_structure_solution 'SHELXS-97 (Sheldrick, 1990)'
_diffrn_ambient_temperature 298(2)
_diffrn_measured_fraction_theta_full 0.942
_diffrn_measured_fraction_theta_max 0.942
_diffrn_measurement_device_type 'CCD area detector'
_diffrn_measurement_method 'phi and omega scans'
_diffrn_radiation_monochromator graphite
_diffrn_radiation_source 'fine-focus sealed tube'
_diffrn_radiation_type MoK\a
_diffrn_radiation_wavelength 0.71073
_diffrn_reflns_av_R_equivalents 0.0423
_diffrn_reflns_av_sigmaI/netI 0.0282
_diffrn_reflns_limit_h_max 17
_diffrn_reflns_limit_h_min -17
_diffrn_reflns_limit_k_max 12
_diffrn_reflns_limit_k_min -20
_diffrn_reflns_limit_l_max 31
_diffrn_reflns_limit_l_min -31
_diffrn_reflns_number 29127
_diffrn_reflns_theta_full 28.98
_diffrn_reflns_theta_max 28.98
_diffrn_reflns_theta_min 1.73
_exptl_absorpt_coefficient_mu 2.691
_exptl_absorpt_correction_type none
_exptl_crystal_density_diffrn 1.814
_exptl_crystal_F_000 2600
_exptl_crystal_size_max 0.2
_exptl_crystal_size_mid 0.4
_exptl_crystal_size_min 0.4
_refine_diff_density_max 0.867
_refine_diff_density_min -1.112
_refine_diff_density_rms 0.136
_refine_ls_extinction_method none
_refine_ls_goodness_of_fit_ref 1.025
_refine_ls_hydrogen_treatment mixed
_refine_ls_matrix_type full
_refine_ls_number_parameters 426
_refine_ls_number_reflns 5971
_refine_ls_number_restraints 0
_refine_ls_restrained_S_all 1.025
_refine_ls_R_factor_all 0.0387
_refine_ls_R_factor_gt 0.0240
_refine_ls_shift/su_max 0.017
_refine_ls_shift/su_mean 0.001
_refine_ls_structure_factor_coef Fsqd
_refine_ls_weighting_details 'calc w=1/[\s^2^(Fo^2^)+(0.0469P)^2^+0.0000P] where P=(Fo^2^+2Fc^2^)/3'
_refine_ls_weighting_scheme calc
_refine_ls_wR_factor_gt 0.0613
_refine_ls_wR_factor_ref 0.0730
_reflns_number_gt 4633
_reflns_number_total 5971
_reflns_threshold_expression >2sigma(I)
_cod_data_source_file ic0105912B_04.cif
_cod_data_source_block struc4
_cod_original_formula_sum 'C21 H24 Eu N4 O10.50'
_cod_database_code 4327602

loop_
_symmetry_equiv_pos_as_xyz
'x, y, z'
'-x+1/2, -y+1/2, z+1/2'
'-x, y, -z+1/2'
'x+1/2, -y+1/2, -z'
'-x, -y, -z'
'x-1/2, y-1/2, -z-1/2'
'x, -y, z-1/2'
'-x-1/2, y-1/2, z'

loop_
_atom_site_label
_atom_site_type_symbol
_atom_site_fract_x
_atom_site_fract_y
_atom_site_fract_z
_atom_site_U_iso_or_equiv
_atom_site_adp_type
_atom_site_occupancy
_atom_site_symmetry_multiplicity
_atom_site_calc_flag
_atom_site_refinement_flags
Eu Eu 0.570315(9) -0.031046(8) 0.076038(5) 0.02208(6) Uani 1 1 d .
O1 O 0.41748(15) -0.04864(14) 0.13553(9) 0.0357(5) Uani 1 1 d .
O2 O 0.30789(17) -0.13416(16) 0.18177(10) 0.0555(6) Uani 1 1 d .
O3 O 0.62336(18) -0.13615(14) 0.00679(10) 0.0348(5) Uani 1 1 d .
H3O1 H 0.588(3) -0.137(3) -0.019(2) 0.077(16) Uiso 1 1 d .
H3O2 H 0.684(3) -0.142(2) -0.0046(15) 0.062(12) Uiso 1 1 d .
O11 O 0.57361(13) 0.05259(12) -0.01336(8) 0.0276(4) Uani 1 1 d .
O12 O 0.61504(16) 0.18433(12) -0.04212(9) 0.0412(5) Uani 1 1 d .
O21 O 0.50729(16) 0.11098(12) 0.08895(8) 0.0358(5) Uani 1 1 d .
O22 O 0.4888(2) 0.23157(15) 0.13825(11) 0.0605(7) Uani 1 1 d .
N1 N 0.56236(16) -0.16666(15) 0.13671(9) 0.0295(5) Uani 1 1 d .
N2 N 0.74532(17) 0.03540(12) 0.04469(9) 0.0256(5) Uani 1 1 d .
N3 N 0.63653(17) 0.04612(14) 0.16387(9) 0.0283(5) Uani 1 1 d .
N4 N 0.74865(16) -0.09626(14) 0.12544(9) 0.0281(5) Uani 1 1 d .
C1 C 0.7424(2) -0.19083(19) 0.11809(13) 0.0340(6) Uani 1 1 d .
H1A H 0.790(2) -0.2196(19) 0.1431(13) 0.046(9) Uiso 1 1 d .
H1B H 0.753(2) -0.2026(19) 0.0734(13) 0.045(10) Uiso 1 1 d .
C2 C 0.6398(2) -0.22366(17) 0.13790(11) 0.0307(6) Uani 1 1 d .
C3 C 0.6262(3) -0.30630(19) 0.15775(13) 0.0398(7) Uani 1 1 d .
H3 H 0.680(2) -0.3422(19) 0.1594(12) 0.032(8) Uiso 1 1 d .
C4 C 0.5309(3) -0.3308(2) 0.17718(14) 0.0486(8) Uani 1 1 d .
H4 H 0.515(3) -0.387(3) 0.1872(16) 0.079(12) Uiso 1 1 d .
C5 C 0.4522(3) -0.2707(2) 0.17839(14) 0.0455(8) Uani 1 1 d .
H5 H 0.381(3) -0.284(3) 0.1885(17) 0.089(14) Uiso 1 1 d .
C6 C 0.4706(2) -0.18924(18) 0.15786(11) 0.0318(6) Uani 1 1 d .
C7 C 0.3908(2) -0.1188(2) 0.15841(12) 0.0346(6) Uani 1 1 d .
C11 C 0.8465(2) -0.0660(2) 0.10011(16) 0.0426(7) Uani 1 1 d .
H11A H 0.897(3) -0.047(2) 0.1385(19) 0.080(13) Uiso 1 1 d .
H11B H 0.878(3) -0.111(3) 0.0731(15) 0.075(13) Uiso 1 1 d .
C12 C 0.8374(2) 0.01394(18) 0.06479(11) 0.0288(6) Uani 1 1 d .
C13 C 0.9256(2) 0.0596(2) 0.05020(15) 0.0379(7) Uani 1 1 d .
H13 H 0.980(4) 0.044(2) 0.0647(16) 0.062(13) Uiso 1 1 d .
C14 C 0.9190(2) 0.1287(2) 0.01423(15) 0.0428(8) Uani 1 1 d .
H14 H 0.977(3) 0.1621(19) 0.0075(13) 0.051(9) Uiso 1 1 d .
C15 C 0.8237(2) 0.1504(2) -0.00716(13) 0.0347(6) Uani 1 1 d .
H15 H 0.815(2) 0.1888(19) -0.0302(12) 0.032(8) Uiso 1 1 d .
C16 C 0.73966(19) 0.10233(16) 0.00824(10) 0.0259(5) Uani 1 1 d .
C17 C 0.63576(19) 0.11707(17) -0.01755(11) 0.0265(5) Uani 1 1 d .
C21 C 0.7456(3) -0.07597(19) 0.18720(12) 0.0350(6) Uani 1 1 d .
H21A H 0.697(2) -0.1203(19) 0.2063(12) 0.037(8) Uiso 1 1 d .
H21B H 0.808(2) -0.0851(18) 0.2032(12) 0.031(8) Uiso 1 1 d .
C22 C 0.7049(2) 0.01200(18) 0.20015(11) 0.0303(6) Uani 1 1 d .
C23 C 0.7323(3) 0.0536(2) 0.25040(13) 0.0393(7) Uani 1 1 d .
H23 H 0.781(2) 0.0288(15) 0.2759(12) 0.027(8) Uiso 1 1 d .
C24 C 0.6875(2) 0.1315(2) 0.26268(13) 0.0449(8) Uani 1 1 d .
H24 H 0.702(3) 0.161(2) 0.2954(15) 0.065(11) Uiso 1 1 d .
C25 C 0.6197(2) 0.1675(2) 0.22493(12) 0.0384(7) Uani 1 1 d .
H25 H 0.587(2) 0.222(2) 0.2281(13) 0.045(9) Uiso 1 1 d .
C26 C 0.5957(2) 0.12361(18) 0.17577(12) 0.0302(6) Uani 1 1 d .
C27 C 0.5237(2) 0.15993(18) 0.13147(12) 0.0341(6) Uani 1 1 d .
O6 O 0.81743(18) -0.14830(17) -0.03005(12) 0.0477(6) Uani 1 1 d .
H6O1 H 0.839(3) -0.199(2) -0.0392(15) 0.060(11) Uiso 1 1 d .
H6O2 H 0.812(4) -0.123(3) -0.0594(18) 0.073(15) Uiso 1 1 d .
O7 O 0.7841(3) -0.0298(2) -0.11198(14) 0.0663(8) Uani 1 1 d .
H7O1 H 0.723(4) -0.013(3) -0.120(2) 0.080(16) Uiso 1 1 d .
H7O2 H 0.822(4) 0.006(3) -0.124(2) 0.084(18) Uiso 1 1 d .
O5 O 0.8960(3) 0.11487(19) -0.16442(15) 0.0709(9) Uani 1 1 d .
H5O1 H 0.836(4) 0.122(3) -0.1674(18) 0.073(15) Uiso 1 1 d .
H5O2 H 0.928(3) 0.167(3) -0.156(2) 0.086(16) Uiso 1 1 d .
O4 O 1.0000 0.0230(2) -0.2500 0.0666(11) Uani 1 2 d S
H4O H 0.966(4) 0.049(3) -0.2219(19) 0.084(16) Uiso 1 1 d .

loop_
_atom_site_aniso_label
_atom_site_aniso_U_11
_atom_site_aniso_U_22
_atom_site_aniso_U_33
_atom_site_aniso_U_23
_atom_site_aniso_U_13
_atom_site_aniso_U_12
Eu 0.01873(8) 0.02173(8) 0.02578(8) 0.00197(5) -0.00370(5) 0.00074(5)
O1 0.0316(11) 0.0372(12) 0.0385(12) 0.0035(9) 0.0039(8) 0.0044(8)
O2 0.0370(12) 0.0694(17) 0.0602(15) 0.0107(12) 0.0165(11) -0.0002(11)
O3 0.0289(12) 0.0360(12) 0.0396(12) -0.0044(9) -0.0040(10) 0.0076(9)
O11 0.0235(10) 0.0268(10) 0.0324(10) 0.0056(8) -0.0070(7) -0.0060(7)
O12 0.0413(12) 0.0318(11) 0.0503(13) 0.0128(9) -0.0152(10) -0.0081(9)
O21 0.0418(12) 0.0296(10) 0.0361(10) -0.0017(8) -0.0085(9) 0.0082(9)
O22 0.0672(17) 0.0417(14) 0.0726(17) -0.0180(12) -0.0127(14) 0.0258(12)
N1 0.0307(12) 0.0298(13) 0.0280(12) 0.0035(10) -0.0030(9) 0.0008(10)
N2 0.0205(10) 0.0269(12) 0.0296(11) -0.0016(9) -0.0038(9) -0.0006(8)
N3 0.0248(11) 0.0311(13) 0.0290(11) 0.0008(9) -0.0019(9) -0.0019(9)
N4 0.0255(11) 0.0290(12) 0.0299(11) 0.0044(10) -0.0050(9) 0.0037(9)
C1 0.0323(15) 0.0334(15) 0.0362(16) 0.0026(12) -0.0059(12) 0.0113(12)
C2 0.0353(15) 0.0295(14) 0.0274(13) -0.0001(11) -0.0072(11) 0.0028(12)
C3 0.052(2) 0.0293(16) 0.0378(16) 0.0022(12) -0.0105(14) 0.0051(15)
C4 0.066(2) 0.0293(18) 0.051(2) 0.0105(15) -0.0070(17) -0.0081(16)
C5 0.0444(19) 0.048(2) 0.0437(19) 0.0128(15) -0.0029(15) -0.0122(16)
C6 0.0339(15) 0.0381(16) 0.0233(13) 0.0040(11) -0.0016(11) -0.0033(12)
C7 0.0304(14) 0.0438(18) 0.0296(14) 0.0032(12) 0.0014(12) -0.0007(13)
C11 0.0264(15) 0.0457(18) 0.056(2) 0.0140(16) -0.0027(14) 0.0038(14)
C12 0.0242(14) 0.0317(16) 0.0306(14) -0.0042(11) -0.0037(11) 0.0015(11)
C13 0.0170(14) 0.0475(18) 0.0492(19) -0.0045(16) -0.0022(13) -0.0002(13)
C14 0.0261(16) 0.0463(19) 0.056(2) -0.0006(16) 0.0038(14) -0.0131(13)
C15 0.0311(15) 0.0329(16) 0.0400(17) 0.0036(13) 0.0017(12) -0.0073(13)
C16 0.0235(13) 0.0267(13) 0.0274(12) -0.0024(10) -0.0013(10) -0.0045(10)
C17 0.0259(13) 0.0273(14) 0.0261(13) 0.0010(10) -0.0019(10) -0.0046(11)
C21 0.0392(16) 0.0354(17) 0.0306(14) 0.0026(12) -0.0146(13) 0.0031(13)
C22 0.0288(14) 0.0340(15) 0.0280(14) 0.0014(11) -0.0034(11) -0.0055(12)
C23 0.0410(18) 0.0492(18) 0.0277(14) -0.0013(13) -0.0051(13) -0.0086(14)
C24 0.0423(18) 0.062(2) 0.0300(16) -0.0128(15) 0.0009(13) -0.0125(16)
C25 0.0360(17) 0.0412(18) 0.0378(16) -0.0078(13) 0.0086(13) -0.0030(14)
C26 0.0266(13) 0.0308(15) 0.0332(15) -0.0042(12) 0.0030(11) -0.0050(11)
C27 0.0297(15) 0.0296(15) 0.0430(16) -0.0013(13) 0.0040(12) 0.0018(12)
O6 0.0415(13) 0.0429(15) 0.0586(16) 0.0033(13) 0.0037(11) 0.0093(11)
O7 0.070(2) 0.064(2) 0.0654(19) 0.0194(14) -0.0047(16) 0.0116(18)
O5 0.0462(17) 0.0506(18) 0.116(3) -0.0227(16) -0.0001(17) -0.0065(14)
O4 0.070(3) 0.050(2) 0.080(3) 0.000 0.007(2) 0.000

loop_
_atom_type_symbol
_atom_type_description
_atom_type_scat_dispersion_real
_atom_type_scat_dispersion_imag
_atom_type_scat_source
C C 0.0033 0.0016 'International Tables Vol C Tables 4.2.6.8 and 6.1.1.4'
H H 0.0000 0.0000 'International Tables Vol C Tables 4.2.6.8 and 6.1.1.4'
N N 0.0061 0.0033 'International Tables Vol C Tables 4.2.6.8 and 6.1.1.4'
O O 0.0106 0.0060 'International Tables Vol C Tables 4.2.6.8 and 6.1.1.4'
Eu Eu -0.1578 3.6682 'International Tables Vol C Tables 4.2.6.8 and 6.1.1.4'

loop_
_geom_angle_atom_site_label_1
_geom_angle_atom_site_label_2
_geom_angle_atom_site_label_3
_geom_angle
_geom_angle_site_symmetry_1
_geom_angle_site_symmetry_3
O21 Eu O11 86.59(7) . 5_655
O21 Eu O3 144.73(7) . .
O11 Eu O3 73.30(7) 5_655 .
O21 Eu O1 75.61(7) . .
O11 Eu O1 72.82(7) 5_655 .
O3 Eu O1 122.91(8) . .
O21 Eu O11 67.99(7) . .
O11 Eu O11 64.23(7) 5_655 .
O3 Eu O11 77.14(7) . .
O1 Eu O11 124.06(6) . .
O21 Eu N3 64.70(7) . .
O11 Eu N3 145.90(7) 5_655 .
O3 Eu N3 140.76(8) . .
O1 Eu N3 82.05(7) . .
O11 Eu N3 115.91(7) . .
O21 Eu N1 133.18(7) . .
O11 Eu N1 101.33(7) 5_655 .
O3 Eu N1 80.10(7) . .
O1 Eu N1 63.49(7) . .
O11 Eu N1 155.80(7) . .
N3 Eu N1 87.12(7) . .
O21 Eu N2 88.12(7) . .
O11 Eu N2 124.06(7) 5_655 .
O3 Eu N2 80.13(7) . .
O1 Eu N2 156.29(7) . .
O11 Eu N2 62.29(6) . .
N3 Eu N2 75.36(7) . .
N1 Eu N2 121.52(7) . .
O21 Eu N4 124.92(6) . .
O11 Eu N4 148.45(6) 5_655 .
O3 Eu N4 78.28(7) . .
O1 Eu N4 113.30(7) . .
O11 Eu N4 122.19(6) . .
N3 Eu N4 63.32(7) . .
N1 Eu N4 59.86(6) . .
N2 Eu N4 62.42(6) . .
O21 Eu Eu 74.99(4) . 5_655
O11 Eu Eu 32.63(4) 5_655 5_655
O3 Eu Eu 72.51(6) . 5_655
O1 Eu Eu 99.41(5) . 5_655
O11 Eu Eu 31.60(4) . 5_655
N3 Eu Eu 138.03(5) . 5_655
N1 Eu Eu 131.34(5) . 5_655
N2 Eu Eu 92.72(5) . 5_655
N4 Eu Eu 144.57(4) . 5_655
C7 O1 Eu 124.20(17) . .
C17 O11 Eu 123.17(16) . 5_655
C17 O11 Eu 118.99(16) . .
Eu O11 Eu 115.77(7) 5_655 .
C27 O21 Eu 126.77(17) . .
C6 N1 C2 119.1(2) . .
C6 N1 Eu 117.48(17) . .
C2 N1 Eu 121.93(17) . .
C12 N2 C16 117.9(2) . .
C12 N2 Eu 125.80(17) . .
C16 N2 Eu 116.02(16) . .
C22 N3 C26 118.9(2) . .
C22 N3 Eu 123.68(18) . .
C26 N3 Eu 117.35(18) . .
C11 N4 C1 108.4(2) . .
C11 N4 C21 110.4(2) . .
C1 N4 C21 108.8(2) . .
C11 N4 Eu 115.46(16) . .
C1 N4 Eu 105.53(15) . .
C21 N4 Eu 107.96(16) . .
N4 C1 C2 110.5(2) . .
N1 C2 C3 121.9(3) . .
N1 C2 C1 115.7(2) . .
C3 C2 C1 122.4(3) . .
C4 C3 C2 119.1(3) . .
C3 C4 C5 119.0(3) . .
C6 C5 C4 119.1(3) . .
N1 C6 C5 121.7(3) . .
N1 C6 C7 115.1(2) . .
C5 C6 C7 123.2(3) . .
O2 C7 O1 126.5(3) . .
O2 C7 C6 117.6(3) . .
O1 C7 C6 115.8(2) . .
N4 C11 C12 114.8(2) . .
N2 C12 C13 121.7(3) . .
N2 C12 C11 118.4(2) . .
C13 C12 C11 119.7(3) . .
C14 C13 C12 120.1(3) . .
C13 C14 C15 118.2(3) . .
C16 C15 C14 119.0(3) . .
N2 C16 C15 123.0(3) . .
N2 C16 C17 115.1(2) . .
C15 C16 C17 121.8(2) . .
O12 C17 O11 124.2(2) . .
O12 C17 C16 121.3(2) . .
O11 C17 C16 114.4(2) . .
N4 C21 C22 113.7(2) . .
N3 C22 C23 121.7(3) . .
N3 C22 C21 117.8(2) . .
C23 C22 C21 120.4(3) . .
C24 C23 C22 118.7(3) . .
C25 C24 C23 119.7(3) . .
C24 C25 C26 119.1(3) . .
N3 C26 C25 122.0(3) . .
N3 C26 C27 115.8(2) . .
C25 C26 C27 122.2(3) . .
O22 C27 O21 126.1(3) . .
O22 C27 C26 118.9(3) . .
O21 C27 C26 114.9(2) . .

loop_
_geom_bond_atom_site_label_1
_geom_bond_atom_site_label_2
_geom_bond_distance
_geom_bond_site_symmetry_2
Eu O21 2.3807(19) .
Eu O11 2.4080(17) 5_655
Eu O3 2.413(2) .
Eu O1 2.448(2) .
Eu O11 2.4782(19) .
Eu N3 2.544(2) .
Eu N1 2.555(2) .
Eu N2 2.607(2) .
Eu N4 2.787(2) .
Eu Eu 4.1387(3) 5_655
O1 C7 1.268(3) .
O2 C7 1.235(3) .
O11 C17 1.294(3) .
O11 Eu 2.4080(17) 5_655
O12 C17 1.228(3) .
O21 C27 1.277(3) .
O22 C27 1.216(3) .
N1 C6 1.340(3) .
N1 C2 1.343(3) .
N2 C12 1.331(3) .
N2 C16 1.354(3) .
N3 C22 1.343(3) .
N3 C26 1.349(3) .
N4 C11 1.483(4) .
N4 C1 1.487(4) .
N4 C21 1.490(3) .
C1 C2 1.504(4) .
C2 C3 1.382(4) .
C3 C4 1.374(5) .
C4 C5 1.387(5) .
C5 C6 1.380(4) .
C6 C7 1.510(4) .
C11 C12 1.503(4) .
C12 C13 1.393(4) .
C13 C14 1.375(5) .
C14 C15 1.380(4) .
C15 C16 1.374(4) .
C16 C17 1.499(3) .
C21 C22 1.502(4) .
C22 C23 1.397(4) .
C23 C24 1.378(5) .
C24 C25 1.372(4) .
C25 C26 1.382(4) .
C26 C27 1.513(4) .

loop_
_geom_hbond_atom_site_label_D
_geom_hbond_atom_site_label_H
_geom_hbond_atom_site_label_A
_geom_hbond_distance_DH
_geom_hbond_distance_HA
_geom_hbond_distance_DA
_geom_hbond_angle_DHA
_geom_hbond_site_symmetry_A
O3 H3O1 O21 0.76(5) 2.11(5) 2.852(3) 168(5) 5_655
O3 H3O2 O6 0.83(4) 1.84(4) 2.676(3) 177(4) .
O4 H4O O5 0.89(4) 1.93(4) 2.819(4) 174(4) .
O6 H6O1 O12 0.87(4) 1.91(4) 2.768(3) 168(3) 8_755
O6 H6O2 O7 0.80(4) 1.94(4) 2.708(4) 160(4) .
O7 H7O1 O1 0.86(5) 2.09(5) 2.945(4) 171(5) 5_655
O7 H7O2 O5 0.79(5) 2.17(5) 2.955(5) 168(5) .
O5 H5O1 O2 0.79(4) 1.92(5) 2.700(4) 175(4) 5_655
O5 H5O2 O22 0.94(5) 1.81(5) 2.751(4) 179(5) 4
